data_7160583
loop_
_publ_author_name
'Waghmare, Pradip S.'
'Satyanarayana, Gedu'

_publ_section_title
;
 Microwave-assisted one-pot synthesis of
 dibenzo[<i>b</i>,<i>d</i>]oxepines <i>via</i> domino C-C coupling and a
 cyclo-condensation pathway.
;
_journal_issue 26
_journal_name_full 'Organic &amp; biomolecular chemistry'
_journal_page_first 6349
_journal_page_last 6354
_journal_paper_doi 10.1039/d5ob00743g
_journal_volume 23
_journal_year 2025
_chemical_formula_moiety 'C21 H14 O2'
_chemical_formula_sum 'C21 H14 O2'
_chemical_formula_weight 298.32
_space_group_crystal_system orthorhombic
_space_group_IT_number 61
_space_group_name_Hall '-P 2ac 2ab'
_space_group_name_H-M_alt 'P b c a'
_atom_sites_solution_hydrogens geom
_atom_sites_solution_primary dual
_audit_creation_date 2021-11-30
_audit_creation_method
;
Olex2 1.3
(compiled 2020.11.12 svn.r5f609507 for OlexSys, GUI svn.r6408)
;
_audit_update_record
;
2024-04-24 deposited with the CCDC.	2025-06-05 downloaded from the CCDC.
;
_cell_angle_alpha 90
_cell_angle_beta 90
_cell_angle_gamma 90
_cell_formula_units_Z 8
_cell_length_a 11.0954(7)
_cell_length_b 15.8197(9)
_cell_length_c 17.3494(12)
_cell_measurement_reflns_used 5054
_cell_measurement_temperature 273.15
_cell_measurement_theta_max 23.99
_cell_measurement_theta_min 2.53
_cell_volume 3045.3(3)
_computing_cell_refinement 'SAINT V8.40A (Bruker, 2019)'
_computing_data_reduction 'SAINT V8.40A (Bruker, 2019)'
_computing_molecular_graphics 'Olex2 1.3 (Dolomanov et al., 2009)'
_computing_publication_material 'Olex2 1.3 (Dolomanov et al., 2009)'
_computing_structure_refinement 'SHELXL 2018/3 (Sheldrick, 2015)'
_computing_structure_solution 'SHELXT 2014/5 (Sheldrick, 2014)'
_diffrn_ambient_temperature 273.15
_diffrn_measured_fraction_theta_full 0.999
_diffrn_measured_fraction_theta_max 0.998
_diffrn_measurement_device_type 'Bruker APEX-II CCD'
_diffrn_measurement_method '\f and \w scans'
_diffrn_radiation_type MoK\a
_diffrn_radiation_wavelength 0.71073
_diffrn_reflns_av_R_equivalents 0.0682
_diffrn_reflns_av_unetI/netI 0.0422
_diffrn_reflns_Laue_measured_fraction_full 0.999
_diffrn_reflns_Laue_measured_fraction_max 0.998
_diffrn_reflns_limit_h_max 12
_diffrn_reflns_limit_h_min -14
_diffrn_reflns_limit_k_max 20
_diffrn_reflns_limit_k_min -19
_diffrn_reflns_limit_l_max 16
_diffrn_reflns_limit_l_min -22
_diffrn_reflns_number 27887
_diffrn_reflns_point_group_measured_fraction_full 0.999
_diffrn_reflns_point_group_measured_fraction_max 0.998
_diffrn_reflns_theta_full 25.242
_diffrn_reflns_theta_max 27.138
_diffrn_reflns_theta_min 2.531
_diffrn_source_current 1.4
_diffrn_source_power 0.07
_diffrn_source_voltage 50.0
_diffrn_standards_number 0
_exptl_absorpt_coefficient_mu 0.083
_exptl_absorpt_correction_T_max 0.7455
_exptl_absorpt_correction_T_min 0.6649
_exptl_absorpt_correction_type multi-scan
_exptl_absorpt_process_details
;
SADABS-2016/2 (Bruker,2016/2) was used for absorption correction.
wR2(int) was 0.1628 before and 0.0622 after correction.
The Ratio of minimum to maximum transmission is 0.8919.
The \l/2 correction factor is Not present.
;
_exptl_crystal_colour colourless
_exptl_crystal_colour_primary colourless
_exptl_crystal_density_diffrn 1.301
_exptl_crystal_description cube
_exptl_crystal_F_000 1248
_exptl_crystal_size_max 0.27
_exptl_crystal_size_mid 0.21
_exptl_crystal_size_min 0.17
_refine_diff_density_max 0.116
_refine_diff_density_min -0.154
_refine_diff_density_rms 0.033
_refine_ls_extinction_method none
_refine_ls_goodness_of_fit_ref 1.037
_refine_ls_hydrogen_treatment constr
_refine_ls_matrix_type full
_refine_ls_number_parameters 208
_refine_ls_number_reflns 3365
_refine_ls_number_restraints 0
_refine_ls_restrained_S_all 1.037
_refine_ls_R_factor_all 0.0898
_refine_ls_R_factor_gt 0.0425
_refine_ls_shift/su_max 0.001
_refine_ls_shift/su_mean 0.000
_refine_ls_structure_factor_coef Fsqd
_refine_ls_weighting_details 'w=1/[\s^2^(Fo^2^)+(0.0442P)^2^+0.2481P] where P=(Fo^2^+2Fc^2^)/3'
_refine_ls_weighting_scheme calc
_refine_ls_wR_factor_gt 0.0933
_refine_ls_wR_factor_ref 0.1111
_reflns_Friedel_coverage 0.000
_reflns_number_gt 2021
_reflns_number_total 3365
_reflns_threshold_expression 'I > 2\s(I)'
_cod_data_source_file d5ob00743g2.cif
_cod_data_source_block mo_gs_ps_a_o_284_0m
_cod_depositor_comments 'Adding full bibliography for 7160583.cif.'
_cod_database_code 7160583
_shelx_shelxl_version_number 2018/3
_shelx_space_group_comment
;
The symmetry employed for this shelxl refinement is uniquely defined
by the following loop, which should always be used as a source of
symmetry information in preference to the above space-group names.
They are only intended as comments.
;
_shelx_estimated_absorpt_t_max 0.986
_shelx_estimated_absorpt_t_min 0.978
_olex2_refinement_description
;
1. Fixed Uiso
 At 1.2 times of:
  All C(H) groups
2.a Aromatic/amide H refined with riding coordinates:
 C12(H12), C11(H11), C17(H17), C18(H18), C19(H19), C14(H14), C13(H13), C3(H3),
 C8(H8), C7(H7), C6(H6), C5(H5), C20(H20), C21(H21)
;
_olex2_submission_special_instructions 'No special instructions were received'

loop_
_space_group_symop_operation_xyz
'x, y, z'
'x+1/2, -y+1/2, -z'
'-x, y+1/2, -z+1/2'
'-x+1/2, -y, z+1/2'
'-x, -y, -z'
'-x-1/2, y-1/2, z'
'x, -y-1/2, z-1/2'
'x-1/2, y, -z-1/2'

loop_
_atom_site_label
_atom_site_type_symbol
_atom_site_fract_x
_atom_site_fract_y
_atom_site_fract_z
_atom_site_U_iso_or_equiv
_atom_site_adp_type
_atom_site_occupancy
_atom_site_site_symmetry_order
_atom_site_calc_flag
_atom_site_refinement_flags_posn
_atom_site_refinement_flags_adp
_atom_site_refinement_flags_occupancy
_atom_site_disorder_assembly
_atom_site_disorder_group
O2 O 0.74237(10) 0.62246(6) 0.41083(6) 0.0532(3) Uani 1 1 d . . . . .
O1 O 0.84924(11) 0.69606(8) 0.52857(7) 0.0746(4) Uani 1 1 d . . . . .
C12 C 0.8316(2) 0.36918(12) 0.39469(10) 0.0745(6) Uani 1 1 d . . . . .
H12 H 0.852181 0.312333 0.391035 0.089 Uiso 1 1 calc R U . . .
C11 C 0.71507(19) 0.39423(11) 0.38056(9) 0.0639(5) Uani 1 1 d . . . . .
H11 H 0.657887 0.353869 0.367098 0.077 Uiso 1 1 calc R U . . .
C10 C 0.68039(16) 0.47941(10) 0.38600(8) 0.0508(4) Uani 1 1 d . . . . .
C15 C 0.77009(16) 0.53629(10) 0.40671(8) 0.0515(4) Uani 1 1 d . . . . .
C2 C 0.67244(15) 0.64144(9) 0.47543(8) 0.0455(4) Uani 1 1 d . . . . .
C1 C 0.73969(15) 0.68990(9) 0.53476(9) 0.0486(4) Uani 1 1 d . . . . .
C16 C 0.67841(13) 0.72907(9) 0.60233(8) 0.0436(4) Uani 1 1 d . . . . .
C17 C 0.56525(14) 0.76559(9) 0.59939(9) 0.0507(4) Uani 1 1 d . . . . .
H17 H 0.521986 0.765640 0.553477 0.061 Uiso 1 1 calc R U . . .
C18 C 0.51644(16) 0.80207(11) 0.66488(10) 0.0617(5) Uani 1 1 d . . . . .
H18 H 0.439864 0.825886 0.662924 0.074 Uiso 1 1 calc R U . . .
C19 C 0.5802(2) 0.80335(11) 0.73268(11) 0.0696(5) Uani 1 1 d . . . . .
H19 H 0.546399 0.827216 0.776628 0.084 Uiso 1 1 calc R U . . .
C14 C 0.88727(18) 0.51196(12) 0.42072(10) 0.0656(5) Uani 1 1 d . . . . .
H14 H 0.945137 0.551755 0.434404 0.079 Uiso 1 1 calc R U . . .
C13 C 0.9175(2) 0.42754(13) 0.41412(11) 0.0770(6) Uani 1 1 d . . . . .
H13 H 0.996503 0.410316 0.422901 0.092 Uiso 1 1 calc R U . . .
C3 C 0.55885(14) 0.61497(9) 0.47905(8) 0.0456(4) Uani 1 1 d . . . . .
H3 H 0.515294 0.628788 0.523086 0.055 Uiso 1 1 calc R U . . .
C4 C 0.49643(15) 0.56588(9) 0.41958(8) 0.0471(4) Uani 1 1 d . . . . .
C9 C 0.55464(15) 0.50575(9) 0.37247(8) 0.0506(4) Uani 1 1 d . . . . .
C8 C 0.4863(2) 0.46566(11) 0.31536(10) 0.0649(5) Uani 1 1 d . . . . .
H8 H 0.523383 0.426646 0.283044 0.078 Uiso 1 1 calc R U . . .
C7 C 0.3659(2) 0.48247(12) 0.30586(11) 0.0761(6) Uani 1 1 d . . . . .
H7 H 0.322978 0.455794 0.266754 0.091 Uiso 1 1 calc R U . . .
C6 C 0.30828(19) 0.53863(12) 0.35394(12) 0.0744(6) Uani 1 1 d . . . . .
H6 H 0.226248 0.548990 0.348291 0.089 Uiso 1 1 calc R U . . .
C5 C 0.37322(16) 0.57939(10) 0.41053(10) 0.0600(5) Uani 1 1 d . . . . .
H5 H 0.333900 0.616746 0.443408 0.072 Uiso 1 1 calc R U . . .
C20 C 0.69367(19) 0.76948(11) 0.73553(10) 0.0668(5) Uani 1 1 d . . . . .
H20 H 0.737582 0.771573 0.781149 0.080 Uiso 1 1 calc R U . . .
C21 C 0.74287(16) 0.73239(10) 0.67117(9) 0.0555(4) Uani 1 1 d . . . . .
H21 H 0.819863 0.709309 0.673596 0.067 Uiso 1 1 calc R U . . .

loop_
_atom_site_aniso_label
_atom_site_aniso_U_11
_atom_site_aniso_U_22
_atom_site_aniso_U_33
_atom_site_aniso_U_23
_atom_site_aniso_U_13
_atom_site_aniso_U_12
O2 0.0671(8) 0.0457(6) 0.0468(6) -0.0007(5) 0.0152(5) -0.0010(5)
O1 0.0510(8) 0.0875(9) 0.0853(9) -0.0235(7) 0.0084(6) -0.0046(7)
C12 0.1060(17) 0.0594(11) 0.0580(11) -0.0043(9) 0.0023(11) 0.0248(12)
C11 0.0936(15) 0.0494(10) 0.0486(10) -0.0037(8) 0.0088(9) 0.0052(10)
C10 0.0722(12) 0.0452(9) 0.0352(8) -0.0009(6) 0.0087(7) 0.0004(8)
C15 0.0691(12) 0.0484(9) 0.0370(8) -0.0013(7) 0.0078(8) 0.0052(9)
C2 0.0563(10) 0.0384(8) 0.0416(8) 0.0012(6) 0.0071(7) 0.0023(7)
C1 0.0484(10) 0.0438(8) 0.0535(10) 0.0009(7) 0.0010(7) -0.0001(8)
C16 0.0464(9) 0.0397(8) 0.0448(9) -0.0003(6) -0.0014(7) -0.0025(7)
C17 0.0518(10) 0.0476(9) 0.0527(10) -0.0028(7) -0.0029(8) 0.0003(8)
C18 0.0564(11) 0.0569(10) 0.0720(12) -0.0088(9) 0.0096(9) 0.0039(9)
C19 0.0888(15) 0.0658(11) 0.0543(11) -0.0136(9) 0.0155(10) -0.0080(11)
C14 0.0705(13) 0.0709(12) 0.0554(11) -0.0085(9) -0.0023(9) 0.0085(10)
C13 0.0870(15) 0.0820(14) 0.0620(12) -0.0092(10) -0.0049(10) 0.0274(12)
C3 0.0569(11) 0.0396(8) 0.0405(8) 0.0029(6) 0.0041(7) -0.0004(7)
C4 0.0603(11) 0.0395(8) 0.0417(8) 0.0062(6) -0.0023(7) -0.0027(7)
C9 0.0707(12) 0.0435(9) 0.0375(8) 0.0048(7) 0.0005(8) -0.0066(8)
C8 0.0922(15) 0.0553(10) 0.0471(10) -0.0034(8) -0.0056(10) -0.0052(10)
C7 0.0985(17) 0.0675(12) 0.0621(12) -0.0007(10) -0.0286(11) -0.0127(12)
C6 0.0774(14) 0.0655(12) 0.0801(14) 0.0052(10) -0.0261(11) -0.0013(11)
C5 0.0648(12) 0.0508(10) 0.0645(11) 0.0041(8) -0.0086(9) 0.0023(9)
C20 0.0857(15) 0.0697(11) 0.0450(10) -0.0023(8) -0.0083(9) -0.0107(11)
C21 0.0551(10) 0.0545(9) 0.0570(10) 0.0011(8) -0.0087(8) 0.0007(8)

loop_
_atom_type_symbol
_atom_type_description
_atom_type_scat_dispersion_real
_atom_type_scat_dispersion_imag
_atom_type_scat_source
C C 0.0033 0.0016 'International Tables Vol C Tables 4.2.6.8 and 6.1.1.4'
H H 0.0000 0.0000 'International Tables Vol C Tables 4.2.6.8 and 6.1.1.4'
O O 0.0106 0.0060 'International Tables Vol C Tables 4.2.6.8 and 6.1.1.4'

loop_
_geom_angle_atom_site_label_1
_geom_angle_atom_site_label_2
_geom_angle_atom_site_label_3
_geom_angle
_geom_angle_site_symmetry_1
_geom_angle_site_symmetry_3
_geom_angle_publ_flag
C2 O2 C15 111.89(11) . . ?
C11 C12 H12 119.8 . . ?
C13 C12 H12 119.8 . . ?
C13 C12 C11 120.30(18) . . ?
C12 C11 H11 119.3 . . ?
C12 C11 C10 121.50(18) . . ?
C10 C11 H11 119.3 . . ?
C11 C10 C9 121.30(16) . . ?
C15 C10 C11 116.27(17) . . ?
C15 C10 C9 122.41(14) . . ?
C10 C15 O2 119.13(15) . . ?
C14 C15 O2 118.07(15) . . ?
C14 C15 C10 122.75(16) . . ?
O2 C2 C1 112.86(13) . . ?
C3 C2 O2 119.82(14) . . ?
C3 C2 C1 127.32(14) . . ?
O1 C1 C2 118.64(14) . . ?
O1 C1 C16 119.28(14) . . ?
C2 C1 C16 122.06(14) . . ?
C17 C16 C1 123.99(14) . . ?
C17 C16 C21 118.81(15) . . ?
C21 C16 C1 117.12(14) . . ?
C16 C17 H17 120.0 . . ?
C16 C17 C18 119.93(16) . . ?
C18 C17 H17 120.0 . . ?
C17 C18 H18 119.8 . . ?
C19 C18 C17 120.50(17) . . ?
C19 C18 H18 119.8 . . ?
C18 C19 H19 120.0 . . ?
C20 C19 C18 119.95(17) . . ?
C20 C19 H19 120.0 . . ?
C15 C14 H14 120.5 . . ?
C15 C14 C13 119.00(19) . . ?
C13 C14 H14 120.5 . . ?
C12 C13 C14 120.2(2) . . ?
C12 C13 H13 119.9 . . ?
C14 C13 H13 119.9 . . ?
C2 C3 H3 117.2 . . ?
C2 C3 C4 125.56(14) . . ?
C4 C3 H3 117.2 . . ?
C9 C4 C3 123.29(15) . . ?
C5 C4 C3 117.51(14) . . ?
C5 C4 C9 119.19(15) . . ?
C4 C9 C10 122.11(14) . . ?
C8 C9 C10 119.82(15) . . ?
C8 C9 C4 117.87(16) . . ?
C9 C8 H8 119.2 . . ?
C7 C8 C9 121.66(17) . . ?
C7 C8 H8 119.2 . . ?
C8 C7 H7 119.9 . . ?
C8 C7 C6 120.30(17) . . ?
C6 C7 H7 119.9 . . ?
C7 C6 H6 120.3 . . ?
C7 C6 C5 119.42(19) . . ?
C5 C6 H6 120.3 . . ?
C4 C5 H5 119.3 . . ?
C6 C5 C4 121.45(17) . . ?
C6 C5 H5 119.3 . . ?
C19 C20 H20 119.9 . . ?
C19 C20 C21 120.19(17) . . ?
C21 C20 H20 119.9 . . ?
C16 C21 H21 119.7 . . ?
C20 C21 C16 120.58(17) . . ?
C20 C21 H21 119.7 . . ?

loop_
_geom_bond_atom_site_label_1
_geom_bond_atom_site_label_2
_geom_bond_distance
_geom_bond_site_symmetry_2
_geom_bond_publ_flag
O2 C15 1.3992(18) . ?
O2 C2 1.3957(17) . ?
O1 C1 1.2242(18) . ?
C12 H12 0.9300 . ?
C12 C11 1.374(3) . ?
C12 C13 1.370(3) . ?
C11 H11 0.9300 . ?
C11 C10 1.405(2) . ?
C10 C15 1.389(2) . ?
C10 C9 1.475(2) . ?
C15 C14 1.378(2) . ?
C2 C1 1.485(2) . ?
C2 C3 1.330(2) . ?
C1 C16 1.490(2) . ?
C16 C17 1.383(2) . ?
C16 C21 1.393(2) . ?
C17 H17 0.9300 . ?
C17 C18 1.385(2) . ?
C18 H18 0.9300 . ?
C18 C19 1.373(2) . ?
C19 H19 0.9300 . ?
C19 C20 1.369(3) . ?
C14 H14 0.9300 . ?
C14 C13 1.382(3) . ?
C13 H13 0.9300 . ?
C3 H3 0.9300 . ?
C3 C4 1.465(2) . ?
C4 C9 1.411(2) . ?
C4 C5 1.392(2) . ?
C9 C8 1.400(2) . ?
C8 H8 0.9300 . ?
C8 C7 1.372(3) . ?
C7 H7 0.9300 . ?
C7 C6 1.376(3) . ?
C6 H6 0.9300 . ?
C6 C5 1.378(2) . ?
C5 H5 0.9300 . ?
C20 H20 0.9300 . ?
C20 C21 1.374(2) . ?
C21 H21 0.9300 . ?

loop_
_geom_torsion_atom_site_label_1
_geom_torsion_atom_site_label_2
_geom_torsion_atom_site_label_3
_geom_torsion_atom_site_label_4
_geom_torsion
_geom_torsion_site_symmetry_1
_geom_torsion_site_symmetry_2
_geom_torsion_site_symmetry_3
_geom_torsion_site_symmetry_4
_geom_torsion_publ_flag
O2 C15 C14 C13 -177.61(14) . . . . ?
O2 C2 C1 O1 -11.8(2) . . . . ?
O2 C2 C1 C16 169.79(12) . . . . ?
O2 C2 C3 C4 -0.1(2) . . . . ?
O1 C1 C16 C17 144.88(16) . . . . ?
O1 C1 C16 C21 -31.7(2) . . . . ?
C12 C11 C10 C15 -0.3(2) . . . . ?
C12 C11 C10 C9 -178.62(15) . . . . ?
C11 C12 C13 C14 0.9(3) . . . . ?
C11 C10 C15 O2 178.05(12) . . . . ?
C11 C10 C15 C14 0.6(2) . . . . ?
C11 C10 C9 C4 137.68(15) . . . . ?
C11 C10 C9 C8 -37.0(2) . . . . ?
C10 C15 C14 C13 -0.1(2) . . . . ?
C10 C9 C8 C7 173.63(15) . . . . ?
C15 O2 C2 C1 109.34(14) . . . . ?
C15 O2 C2 C3 -69.54(18) . . . . ?
C15 C10 C9 C4 -40.5(2) . . . . ?
C15 C10 C9 C8 144.79(15) . . . . ?
C15 C14 C13 C12 -0.7(3) . . . . ?
C2 O2 C15 C10 73.31(17) . . . . ?
C2 O2 C15 C14 -109.09(16) . . . . ?
C2 C1 C16 C17 -36.8(2) . . . . ?
C2 C1 C16 C21 146.64(14) . . . . ?
C2 C3 C4 C9 33.3(2) . . . . ?
C2 C3 C4 C5 -147.46(15) . . . . ?
C1 C2 C3 C4 -178.85(13) . . . . ?
C1 C16 C17 C18 -178.66(14) . . . . ?
C1 C16 C21 C20 178.34(14) . . . . ?
C16 C17 C18 C19 0.9(3) . . . . ?
C17 C16 C21 C20 1.6(2) . . . . ?
C17 C18 C19 C20 1.0(3) . . . . ?
C18 C19 C20 C21 -1.5(3) . . . . ?
C19 C20 C21 C16 0.3(3) . . . . ?
C13 C12 C11 C10 -0.4(3) . . . . ?
C3 C2 C1 O1 166.93(15) . . . . ?
C3 C2 C1 C16 -11.4(2) . . . . ?
C3 C4 C9 C10 8.0(2) . . . . ?
C3 C4 C9 C8 -177.19(14) . . . . ?
C3 C4 C5 C6 177.27(15) . . . . ?
C4 C9 C8 C7 -1.3(2) . . . . ?
C9 C10 C15 O2 -3.7(2) . . . . ?
C9 C10 C15 C14 178.86(14) . . . . ?
C9 C4 C5 C6 -3.5(2) . . . . ?
C9 C8 C7 C6 -1.3(3) . . . . ?
C8 C7 C6 C5 1.6(3) . . . . ?
C7 C6 C5 C4 0.9(3) . . . . ?
C5 C4 C9 C10 -171.18(14) . . . . ?
C5 C4 C9 C8 3.6(2) . . . . ?
C21 C16 C17 C18 -2.1(2) . . . . ?
